data_4064280
loop_
_publ_author_name
'Pagels, Nils'
'Prosenc, Marc H.'
'Heck, J\"urgen'

_publ_section_title
;
 Anansa-Cobaltocene with a Naphthalene Handle: Synthesis and Spectroscopic
 and Structural Characterization
;
_journal_issue 7
_journal_name_full Organometallics
_journal_page_first 1968
_journal_paper_doi 10.1021/om200013t
_journal_volume 30
_journal_year 2011
_chemical_formula_moiety 'C20 H14 Co'
_chemical_formula_sum 'C20 H14 Co'
_chemical_formula_weight 313.24
_chemical_name_common ansa-Cbc-Naph
_chemical_name_systematic
; 
 l,l'-( 1,8-naphthalenediyl)cobaltocene  
;
_space_group_IT_number 2
_symmetry_cell_setting triclinic
_symmetry_space_group_name_Hall '-P 1'
_symmetry_space_group_name_H-M 'P -1'
_atom_sites_solution_hydrogens geom
_atom_sites_solution_primary direct
_atom_sites_solution_secondary difmap
_audit_creation_method SHELXL-97
_cell_angle_alpha 74.604(6)
_cell_angle_beta 74.957(5)
_cell_angle_gamma 72.130(5)
_cell_formula_units_Z 2
_cell_length_a 7.729(4)
_cell_length_b 9.632(5)
_cell_length_c 9.909(5)
_cell_measurement_reflns_used 100
_cell_measurement_temperature 100(2)
_cell_measurement_theta_max 27.00
_cell_measurement_theta_min 2
_cell_volume 664.0(6)
_computing_cell_refinement 'SAINT (Bruker AXS, 1998)'
_computing_data_collection 'SMART (Bruker AXS, 1998)'
_computing_data_reduction 'SAINT (Bruker AXS, 1998)'
_computing_molecular_graphics 'SHELXTL (Bruker AXS, 1998)'
_computing_publication_material 'SHELXTL (Bruker AXS, 1998)'
_computing_structure_refinement 'SHELXL-97 (Sheldrick, 1997)'
_computing_structure_solution 'SHELXS-97 (Sheldrick, 1990)'
_diffrn_ambient_temperature 100(2)
_diffrn_measured_fraction_theta_full 0.964
_diffrn_measured_fraction_theta_max 0.964
_diffrn_measurement_device_type 'Bruker AXS, 1998'
_diffrn_measurement_method omega-scan
_diffrn_radiation_monochromator graphite
_diffrn_radiation_source 'fine-focus sealed tube'
_diffrn_radiation_type MoK\a
_diffrn_radiation_wavelength 0.71073
_diffrn_reflns_av_R_equivalents 0.0475
_diffrn_reflns_av_sigmaI/netI 0.0833
_diffrn_reflns_limit_h_max 9
_diffrn_reflns_limit_h_min -9
_diffrn_reflns_limit_k_max 12
_diffrn_reflns_limit_k_min -11
_diffrn_reflns_limit_l_max 12
_diffrn_reflns_limit_l_min -12
_diffrn_reflns_number 5549
_diffrn_reflns_theta_full 27.00
_diffrn_reflns_theta_max 27.00
_diffrn_reflns_theta_min 2.17
_diffrn_standards_decay_% none
_diffrn_standards_interval_count none
_diffrn_standards_interval_time none
_diffrn_standards_number none
_exptl_absorpt_coefficient_mu 1.280
_exptl_absorpt_correction_T_max 0.9749
_exptl_absorpt_correction_T_min 0.7079
_exptl_absorpt_correction_type multi-scan
_exptl_absorpt_process_details 'SADABS (Bruker AXS, 1998)'
_exptl_crystal_colour brown
_exptl_crystal_density_diffrn 1.567
_exptl_crystal_density_meas ?
_exptl_crystal_density_method 'not measured'
_exptl_crystal_description plate
_exptl_crystal_F_000 322
_exptl_crystal_size_max 0.29
_exptl_crystal_size_mid 0.10
_exptl_crystal_size_min 0.02
_refine_diff_density_max 0.845
_refine_diff_density_min -0.771
_refine_diff_density_rms 0.106
_refine_ls_extinction_coef none
_refine_ls_extinction_method none
_refine_ls_goodness_of_fit_ref 1.009
_refine_ls_hydrogen_treatment riding
_refine_ls_matrix_type full
_refine_ls_number_parameters 190
_refine_ls_number_reflns 2790
_refine_ls_number_restraints 0
_refine_ls_restrained_S_all 1.009
_refine_ls_R_factor_all 0.0861
_refine_ls_R_factor_gt 0.0547
_refine_ls_shift/su_max 0.000
_refine_ls_shift/su_mean 0.000
_refine_ls_structure_factor_coef Fsqd
_refine_ls_weighting_details 'calc w=1/[\s^2^(Fo^2^)+(0.0552P)^2^+0.6590P] where P=(Fo^2^+2Fc^2^)/3'
_refine_ls_weighting_scheme calc
_refine_ls_wR_factor_gt 0.1121
_refine_ls_wR_factor_ref 0.1258
_reflns_number_gt 2048
_reflns_number_total 2790
_reflns_threshold_expression >2sigma(I)
_cod_data_source_file om200013t_si_001.cif
_cod_data_source_block np67m
_cod_depositor_comments
;
The following automatic conversions were performed:

'_exptl_crystal_density_meas' value 'not measured' was changed to '?'
- the value is perceived as not measured.

Automatic conversion script
Id: cif_fix_values 3008 2015-01-20 13:52:24Z robertas 
;
_cod_original_sg_symbol_H-M P-1
_cod_database_code 4064280

loop_
_symmetry_equiv_pos_as_xyz
'x, y, z'
'-x, -y, -z'

loop_
_atom_site_label
_atom_site_type_symbol
_atom_site_fract_x
_atom_site_fract_y
_atom_site_fract_z
_atom_site_U_iso_or_equiv
_atom_site_adp_type
_atom_site_occupancy
_atom_site_symmetry_multiplicity
_atom_site_calc_flag
_atom_site_refinement_flags
Co1 Co 0.56081(7) 0.81360(7) -0.25340(6) 0.01884(19) Uani 1 1 d .
C1 C 0.3161(5) 0.7900(5) 0.0494(4) 0.0187(9) Uani 1 1 d .
C2 C 0.1397(5) 0.8154(5) 0.1324(4) 0.0214(9) Uani 1 1 d .
H2 H 0.0367 0.8615 0.0864 0.026 Uiso 1 1 calc R
C3 C 0.1071(5) 0.7757(5) 0.2817(5) 0.0236(10) Uani 1 1 d .
H3 H -0.0161 0.7913 0.3351 0.028 Uiso 1 1 calc R
C4 C 0.2537(5) 0.7143(5) 0.3499(4) 0.0203(9) Uani 1 1 d .
H4 H 0.2320 0.6903 0.4512 0.024 Uiso 1 1 calc R
C5 C 0.5876(5) 0.6260(5) 0.3453(4) 0.0212(9) Uani 1 1 d .
H5 H 0.5622 0.6089 0.4466 0.025 Uiso 1 1 calc R
C6 C 0.7675(6) 0.5925(5) 0.2730(5) 0.0232(9) Uani 1 1 d .
H6 H 0.8665 0.5504 0.3236 0.028 Uiso 1 1 calc R
C7 C 0.8030(5) 0.6212(5) 0.1241(4) 0.0211(9) Uani 1 1 d .
H7 H 0.9282 0.5983 0.0751 0.025 Uiso 1 1 calc R
C8 C 0.6651(5) 0.6814(4) 0.0441(4) 0.0178(8) Uani 1 1 d .
C9 C 0.4737(5) 0.7199(4) 0.1186(4) 0.0177(9) Uani 1 1 d .
C10 C 0.4396(5) 0.6859(5) 0.2702(4) 0.0202(9) Uani 1 1 d .
C11 C 0.3276(5) 0.8464(5) -0.1059(4) 0.0191(9) Uani 1 1 d .
C12 C 0.3529(5) 0.9911(5) -0.1824(4) 0.0210(9) Uani 1 1 d .
H12 H 0.3652 1.0661 -0.1423 0.025 Uiso 1 1 calc R
C13 C 0.3561(5) 1.0007(5) -0.3272(4) 0.0229(10) Uani 1 1 d .
H13 H 0.3784 1.0815 -0.4028 0.027 Uiso 1 1 calc R
C14 C 0.3200(5) 0.8681(5) -0.3416(5) 0.0246(10) Uani 1 1 d .
H14 H 0.3148 0.8461 -0.4282 0.029 Uiso 1 1 calc R
C15 C 0.2938(5) 0.7766(5) -0.2055(4) 0.0229(9) Uani 1 1 d .
H15 H 0.2598 0.6851 -0.1829 0.027 Uiso 1 1 calc R
C21 C 0.7273(5) 0.7057(4) -0.1131(4) 0.0190(9) Uani 1 1 d .
C22 C 0.7413(5) 0.6053(5) -0.2032(4) 0.0227(9) Uani 1 1 d .
H22 H 0.7128 0.5113 -0.1725 0.027 Uiso 1 1 calc R
C23 C 0.8044(5) 0.6719(5) -0.3439(4) 0.0241(10) Uani 1 1 d .
H23 H 0.8188 0.6333 -0.4261 0.029 Uiso 1 1 calc R
C24 C 0.8439(5) 0.8080(5) -0.3436(5) 0.0250(10) Uani 1 1 d .
H24 H 0.8891 0.8747 -0.4251 0.030 Uiso 1 1 calc R
C25 C 0.8040(5) 0.8253(5) -0.2018(5) 0.0246(10) Uani 1 1 d .
H25 H 0.8242 0.9027 -0.1699 0.030 Uiso 1 1 calc R

loop_
_atom_site_aniso_label
_atom_site_aniso_U_11
_atom_site_aniso_U_22
_atom_site_aniso_U_33
_atom_site_aniso_U_23
_atom_site_aniso_U_13
_atom_site_aniso_U_12
Co1 0.0108(3) 0.0191(3) 0.0250(3) -0.0065(2) -0.0041(2) 0.0007(2)
C1 0.0138(18) 0.021(2) 0.024(2) -0.0093(17) -0.0023(15) -0.0050(16)
C2 0.0137(18) 0.018(2) 0.030(2) -0.0053(18) -0.0057(16) 0.0004(16)
C3 0.0126(18) 0.024(2) 0.031(2) -0.0086(19) 0.0022(16) -0.0030(17)
C4 0.0150(18) 0.024(2) 0.022(2) -0.0083(18) -0.0026(15) -0.0032(16)
C5 0.022(2) 0.020(2) 0.021(2) -0.0036(17) -0.0052(16) -0.0057(17)
C6 0.018(2) 0.020(2) 0.030(2) -0.0042(18) -0.0082(17) -0.0018(17)
C7 0.0134(18) 0.020(2) 0.028(2) -0.0085(18) -0.0024(16) -0.0006(16)
C8 0.0156(18) 0.013(2) 0.026(2) -0.0049(16) -0.0041(16) -0.0045(16)
C9 0.0132(18) 0.018(2) 0.023(2) -0.0066(17) -0.0022(15) -0.0039(16)
C10 0.0143(17) 0.016(2) 0.030(2) -0.0064(17) -0.0047(16) -0.0013(15)
C11 0.0089(17) 0.018(2) 0.030(2) -0.0061(17) -0.0048(15) -0.0009(15)
C12 0.0140(18) 0.017(2) 0.028(2) -0.0069(18) -0.0042(16) 0.0031(16)
C13 0.0146(19) 0.020(2) 0.027(2) -0.0025(18) -0.0026(16) 0.0035(17)
C14 0.0141(19) 0.035(3) 0.026(2) -0.014(2) -0.0061(16) -0.0001(18)
C15 0.0143(18) 0.025(2) 0.030(2) -0.0061(19) -0.0071(16) -0.0044(17)
C21 0.0090(17) 0.019(2) 0.028(2) -0.0079(17) -0.0050(15) 0.0020(15)
C22 0.0126(18) 0.019(2) 0.034(3) -0.0104(19) -0.0054(16) 0.0029(16)
C23 0.0138(18) 0.027(3) 0.027(2) -0.0115(19) -0.0059(16) 0.0080(17)
C24 0.0142(19) 0.032(3) 0.024(2) -0.0057(19) 0.0004(16) -0.0017(18)
C25 0.0138(19) 0.027(3) 0.034(3) -0.0089(19) -0.0057(17) -0.0026(17)

loop_
_atom_type_symbol
_atom_type_description
_atom_type_scat_dispersion_real
_atom_type_scat_dispersion_imag
_atom_type_scat_source
C C 0.0033 0.0016 'International Tables Vol C Tables 4.2.6.8 and 6.1.1.4'
H H 0.0000 0.0000 'International Tables Vol C Tables 4.2.6.8 and 6.1.1.4'
Co Co 0.3494 0.9721 'International Tables Vol C Tables 4.2.6.8 and 6.1.1.4'

loop_
_geom_angle_atom_site_label_1
_geom_angle_atom_site_label_2
_geom_angle_atom_site_label_3
_geom_angle
C21 Co1 C11 95.22(16)
C21 Co1 C22 41.39(16)
C11 Co1 C22 112.81(17)
C21 Co1 C12 112.28(16)
C11 Co1 C12 41.25(16)
C22 Co1 C12 148.36(17)
C21 Co1 C23 67.94(16)
C11 Co1 C23 150.73(18)
C22 Co1 C23 39.09(16)
C12 Co1 C23 166.92(17)
C21 Co1 C13 150.12(17)
C11 Co1 C13 67.97(16)
C22 Co1 C13 167.68(17)
C12 Co1 C13 39.18(16)
C23 Co1 C13 136.98(16)
C21 Co1 C15 117.54(17)
C11 Co1 C15 40.99(16)
C22 Co1 C15 105.90(17)
C12 Co1 C15 67.23(17)
C23 Co1 C15 124.96(18)
C13 Co1 C15 66.13(17)
C21 Co1 C25 40.72(16)
C11 Co1 C25 117.04(17)
C22 Co1 C25 67.09(17)
C12 Co1 C25 105.16(17)
C23 Co1 C25 65.98(17)
C13 Co1 C25 124.23(18)
C15 Co1 C25 154.47(16)
C21 Co1 C14 156.02(17)
C11 Co1 C14 67.81(16)
C22 Co1 C14 128.26(18)
C12 Co1 C14 66.56(17)
C23 Co1 C14 118.95(17)
C13 Co1 C14 39.75(17)
C15 Co1 C14 38.73(17)
C25 Co1 C14 162.43(17)
C21 Co1 C24 67.54(17)
C11 Co1 C24 155.30(17)
C22 Co1 C24 66.40(17)
C12 Co1 C24 127.48(17)
C23 Co1 C24 39.69(17)
C13 Co1 C24 118.45(17)
C15 Co1 C24 163.04(16)
C25 Co1 C24 38.59(16)
C14 Co1 C24 133.59(17)
C2 C1 C9 119.1(4)
C2 C1 C11 115.9(4)
C9 C1 C11 124.9(3)
C1 C2 C3 122.5(4)
C1 C2 H2 118.7
C3 C2 H2 118.7
C4 C3 C2 119.5(3)
C4 C3 H3 120.2
C2 C3 H3 120.2
C3 C4 C10 120.6(4)
C3 C4 H4 119.7
C10 C4 H4 119.7
C6 C5 C10 120.6(4)
C6 C5 H5 119.7
C10 C5 H5 119.7
C5 C6 C7 119.1(4)
C5 C6 H6 120.5
C7 C6 H6 120.5
C8 C7 C6 123.4(3)
C8 C7 H7 118.3
C6 C7 H7 118.3
C7 C8 C9 118.4(4)
C7 C8 C21 116.3(3)
C9 C8 C21 125.2(4)
C10 C9 C1 117.9(3)
C10 C9 C8 117.5(4)
C1 C9 C8 124.7(4)
C5 C10 C9 121.0(4)
C5 C10 C4 118.8(4)
C9 C10 C4 120.2(4)
C12 C11 C15 107.3(4)
C12 C11 C1 125.4(4)
C15 C11 C1 126.9(4)
C12 C11 Co1 72.6(2)
C15 C11 Co1 73.6(2)
C1 C11 Co1 124.9(3)
C13 C12 C11 107.5(4)
C13 C12 Co1 71.1(2)
C11 C12 Co1 66.2(2)
C13 C12 H12 126.3
C11 C12 H12 126.3
Co1 C12 H12 128.0
C12 C13 C14 108.7(4)
C12 C13 Co1 69.8(2)
C14 C13 Co1 70.7(2)
C12 C13 H13 125.7
C14 C13 H13 125.7
Co1 C13 H13 125.4
C15 C14 C13 108.2(4)
C15 C14 Co1 70.3(2)
C13 C14 Co1 69.5(2)
C15 C14 H14 125.9
C13 C14 H14 125.9
Co1 C14 H14 125.9
C14 C15 C11 107.9(4)
C14 C15 Co1 71.0(2)
C11 C15 Co1 65.4(2)
C14 C15 H15 126.1
C11 C15 H15 126.1
Co1 C15 H15 129.0
C25 C21 C22 107.1(4)
C25 C21 C8 126.2(4)
C22 C21 C8 126.4(4)
C25 C21 Co1 73.8(2)
C22 C21 Co1 72.2(2)
C8 C21 Co1 124.5(3)
C23 C22 C21 107.5(4)
C23 C22 Co1 71.2(2)
C21 C22 Co1 66.4(2)
C23 C22 H22 126.3
C21 C22 H22 126.3
Co1 C22 H22 127.7
C22 C23 C24 108.8(4)
C22 C23 Co1 69.7(2)
C24 C23 Co1 71.2(2)
C22 C23 H23 125.6
C24 C23 H23 125.6
Co1 C23 H23 125.0
C25 C24 C23 107.9(4)
C25 C24 Co1 70.1(2)
C23 C24 Co1 69.1(2)
C25 C24 H24 126.0
C23 C24 H24 126.0
Co1 C24 H24 126.3
C24 C25 C21 108.2(4)
C24 C25 Co1 71.3(2)
C21 C25 Co1 65.5(2)
C24 C25 H25 125.9
C21 C25 H25 125.9
Co1 C25 H25 128.9

loop_
_geom_bond_atom_site_label_1
_geom_bond_atom_site_label_2
_geom_bond_distance
Co1 C21 2.003(4)
Co1 C11 2.003(4)
Co1 C22 2.081(4)
Co1 C12 2.089(4)
Co1 C23 2.100(4)
Co1 C13 2.106(4)
Co1 C15 2.113(4)
Co1 C25 2.113(4)
Co1 C14 2.122(4)
Co1 C24 2.128(4)
C1 C2 1.384(5)
C1 C9 1.447(5)
C1 C11 1.479(6)
C2 C3 1.401(6)
C2 H2 0.9500
C3 C4 1.365(6)
C3 H3 0.9500
C4 C10 1.431(5)
C4 H4 0.9500
C5 C6 1.371(5)
C5 C10 1.416(6)
C5 H5 0.9500
C6 C7 1.397(6)
C6 H6 0.9500
C7 C8 1.384(6)
C7 H7 0.9500
C8 C9 1.454(5)
C8 C21 1.483(6)
C9 C10 1.421(6)
C11 C12 1.444(6)
C11 C15 1.445(6)
C12 C13 1.407(6)
C12 H12 0.9500
C13 C14 1.438(6)
C13 H13 0.9500
C14 C15 1.405(6)
C14 H14 0.9500
C15 H15 0.9500
C21 C25 1.436(6)
C21 C22 1.445(6)
C22 C23 1.399(6)
C22 H22 0.9500
C23 C24 1.436(6)
C23 H23 0.9500
C24 C25 1.401(6)
C24 H24 0.9500
C25 H25 0.9500
